data_3000025
loop_
_publ_author_name
'Alem Bouhassine'
'Habib Boughzala'

_publ_section_title
;

 The aluminoarsenate Na~1.66~K~1.34~Al~3~(AsO~4~)~4~

;
_journal_name_full 'To be published in Acta Cryst. Section E'
_chemical_formula_sum 'Al3 As4 K1.34 Na1.66 O16'
_symmetry_space_group_name_Hall '-C 2ac 2'
_symmetry_space_group_name_H-M 'C m c a'
_cell_angle_alpha 90.00
_cell_angle_beta 90.00
_cell_angle_gamma 90.00
_cell_length_a 10.493(1)
_cell_length_b 20.395(4)
_cell_length_c 6.335(4)
_cell_measurement_temperature 293(2)
_cell_volume 1355.7(9)
_diffrn_ambient_temperature 293(2)
_diffrn_radiation_type MoK\a
_diffrn_radiation_wavelength 0.71073
_refine_ls_goodness_of_fit_ref 1.153
_refine_ls_R_factor_all 0.0407
_refine_ls_R_factor_gt 0.0377
_refine_ls_wR_factor_gt 0.1093
_refine_ls_wR_factor_ref 0.1116
_cod_database_code 3000025
_cod_hold_until_date 2014-03-19

loop_
_atom_site_label
_atom_site_fract_x
_atom_site_fract_y
_atom_site_fract_z
? ? ? ?
